data_2205729
loop_
_publ_author_name
'Dong, Hai-Lin'
'Tong, Hong-Bo'
'Wei, Xue-Hong'
'Huang, Shu-Ping'
'Liu, Dian-Sheng'

_publ_section_title
;
 Dianilinodimethylsilane
;
_journal_issue 5
_journal_name_full 'Acta Crystallographica Section E'
_journal_page_first o1354
_journal_page_last o1355
_journal_paper_doi 10.1107/S1600536805011037
_journal_volume 61
_journal_year 2005
_chemical_formula_iupac 'C14 H18 N2 Si'
_chemical_formula_moiety 'C14 H18 N2 Si'
_chemical_formula_sum 'C14 H18 N2 Si'
_chemical_formula_weight 242.39
_chemical_melting_point 411
_chemical_name_systematic
;
 Dianilinodimethylsilane
;
_space_group_IT_number 2
_symmetry_cell_setting triclinic
_symmetry_space_group_name_Hall '-P 1'
_symmetry_space_group_name_H-M 'P -1'
_atom_sites_solution_hydrogens geom
_atom_sites_solution_primary direct
_atom_sites_solution_secondary difmap
_audit_creation_method SHELXL97
_cell_angle_alpha 90.980(3)
_cell_angle_beta 108.339(3)
_cell_angle_gamma 111.211(2)
_cell_formula_units_Z 4
_cell_length_a 10.384(2)
_cell_length_b 11.867(2)
_cell_length_c 12.659(3)
_cell_measurement_reflns_used 4719
_cell_measurement_temperature 183(2)
_cell_measurement_theta_max 26.947
_cell_measurement_theta_min 2.293
_cell_volume 1365.2(5)
_computing_cell_refinement 'SAINT (Siemens, 1996)'
_computing_data_collection 'SMART (Siemens, 1996)'
_computing_data_reduction SAINT
_computing_molecular_graphics 'ORTEP-3  (Farrugia, 1997)'
_computing_publication_material SHELXL97
_computing_structure_refinement 'SHELXL97 (Sheldrick, 1997)'
_computing_structure_solution 'SHELXS97 (Sheldrick, 1990)'
_diffrn_ambient_temperature 183(2)
_diffrn_detector_area_resol_mean 0
_diffrn_measured_fraction_theta_full 0.981
_diffrn_measured_fraction_theta_max 0.981
_diffrn_measurement_device_type 'Siemens SMART CCD area-detector'
_diffrn_measurement_method \w
_diffrn_radiation_monochromator graphite
_diffrn_radiation_source 'fine-focus sealed tube'
_diffrn_radiation_type MoK\a
_diffrn_radiation_wavelength 0.71073
_diffrn_reflns_av_R_equivalents 0.0217
_diffrn_reflns_av_sigmaI/netI 0.0498
_diffrn_reflns_limit_h_max 11
_diffrn_reflns_limit_h_min -12
_diffrn_reflns_limit_k_max 14
_diffrn_reflns_limit_k_min -14
_diffrn_reflns_limit_l_max 11
_diffrn_reflns_limit_l_min -15
_diffrn_reflns_number 5661
_diffrn_reflns_theta_full 25.01
_diffrn_reflns_theta_max 25.01
_diffrn_reflns_theta_min 1.71
_diffrn_standards_decay_% 2.12
_diffrn_standards_interval_count 0
_diffrn_standards_interval_time 0
_diffrn_standards_number 0
_exptl_absorpt_coefficient_mu 0.153
_exptl_absorpt_correction_T_max 0.9849
_exptl_absorpt_correction_T_min 0.9556
_exptl_absorpt_correction_type multi-scan
_exptl_absorpt_process_details '(SADABS; Sheldrick, 1996)'
_exptl_crystal_colour colourless
_exptl_crystal_density_diffrn 1.179
_exptl_crystal_density_method 'not measured'
_exptl_crystal_description block
_exptl_crystal_F_000 520
_exptl_crystal_size_max 0.30
_exptl_crystal_size_mid 0.20
_exptl_crystal_size_min 0.10
_refine_diff_density_max 0.272
_refine_diff_density_min -0.281
_refine_ls_extinction_method none
_refine_ls_goodness_of_fit_ref 1.231
_refine_ls_hydrogen_treatment constr
_refine_ls_matrix_type full
_refine_ls_number_parameters 315
_refine_ls_number_reflns 4719
_refine_ls_number_restraints 0
_refine_ls_restrained_S_all 1.231
_refine_ls_R_factor_all 0.0852
_refine_ls_R_factor_gt 0.0785
_refine_ls_shift/su_max 0.000
_refine_ls_shift/su_mean 0.000
_refine_ls_structure_factor_coef Fsqd
_refine_ls_weighting_details 'calc w = 1/[\s^2^(Fo^2^)+(0.0339P)^2^+1.3242P] where P=(Fo^2^+2Fc^2^)/3'
_refine_ls_weighting_scheme calc
_refine_ls_wR_factor_gt 0.1515
_refine_ls_wR_factor_ref 0.1552
_reflns_number_gt 4310
_reflns_number_total 4719
_reflns_threshold_expression I>2\s(I)
_cod_data_source_file hg6152.cif
_cod_data_source_block I
_cod_original_sg_symbol_H-M P-1
_cod_database_code 2205729
_cod_database_fobs_code 2205729

loop_
_symmetry_equiv_pos_as_xyz
'x, y, z'
'-x, -y, -z'

loop_
_atom_site_label
_atom_site_fract_x
_atom_site_fract_y
_atom_site_fract_z
_atom_site_U_iso_or_equiv
_atom_site_adp_type
_atom_site_calc_flag
_atom_site_refinement_flags
_atom_site_occupancy
_atom_site_type_symbol
Si1 0.89959(11) 0.16099(9) 0.50170(9) 0.0365(3) Uani d . 1 Si
Si2 0.09922(11) 0.33614(9) 0.05288(9) 0.0390(3) Uani d . 1 Si
N1 0.8747(3) 0.2979(3) 0.5087(3) 0.0428(8) Uani d . 1 N
H1 0.9291 0.3548 0.4822 0.051 Uiso calc R 1 H
N2 0.9535(3) 0.1183(3) 0.6330(2) 0.0373(7) Uani d . 1 N
H2 0.8859 0.0613 0.6488 0.045 Uiso calc R 1 H
N3 0.0464(3) 0.3792(3) 0.1579(2) 0.0377(7) Uani d . 1 N
H3 0.1152 0.4340 0.2116 0.045 Uiso calc R 1 H
N4 0.1105(3) 0.1939(3) 0.0637(2) 0.0415(7) Uani d . 1 N
H4 0.0533 0.1382 0.0067 0.050 Uiso calc R 1 H
C1 0.7822(4) 0.3318(3) 0.5498(3) 0.0355(8) Uani d . 1 C
C2 0.7080(4) 0.2594(3) 0.6142(3) 0.0408(9) Uani d . 1 C
H2A 0.7205 0.1873 0.6312 0.049 Uiso calc R 1 H
C3 0.6159(4) 0.2947(4) 0.6530(3) 0.0459(9) Uani d . 1 C
H3A 0.5670 0.2459 0.6961 0.055 Uiso calc R 1 H
C4 0.5951(4) 0.4008(4) 0.6289(3) 0.0489(10) Uani d . 1 C
H4A 0.5318 0.4233 0.6545 0.059 Uiso calc R 1 H
C5 0.6697(4) 0.4731(4) 0.5662(3) 0.0458(9) Uani d . 1 C
H5 0.6569 0.5451 0.5495 0.055 Uiso calc R 1 H
C6 0.7628(4) 0.4400(3) 0.5281(3) 0.0409(9) Uani d . 1 C
H6 0.8137 0.4908 0.4871 0.049 Uiso calc R 1 H
C7 0.7296(4) 0.0314(4) 0.4184(3) 0.0483(10) Uani d . 1 C
H7A 0.7526 -0.0380 0.4060 0.072 Uiso calc R 1 H
H7B 0.6860 0.0536 0.3474 0.072 Uiso calc R 1 H
H7C 0.6616 0.0112 0.4586 0.072 Uiso calc R 1 H
C8 1.0432(4) 0.1935(4) 0.4368(3) 0.0479(10) Uani d . 1 C
H8A 1.1326 0.2565 0.4854 0.072 Uiso calc R 1 H
H8B 1.0112 0.2201 0.3655 0.072 Uiso calc R 1 H
H8C 1.0605 0.1206 0.4257 0.072 Uiso calc R 1 H
C9 1.0919(4) 0.1637(3) 0.7169(3) 0.0344(8) Uani d . 1 C
C10 1.1381(4) 0.0918(3) 0.7934(3) 0.0394(8) Uani d . 1 C
H10 1.0739 0.0124 0.7911 0.047 Uiso calc R 1 H
C11 1.2776(4) 0.1363(4) 0.8726(3) 0.0474(10) Uani d . 1 C
H11 1.3068 0.0862 0.9223 0.057 Uiso calc R 1 H
C12 1.3743(4) 0.2540(4) 0.8792(3) 0.0512(10) Uani d . 1 C
H12 1.4689 0.2834 0.9321 0.061 Uiso calc R 1 H
C13 1.3285(4) 0.3271(4) 0.8061(3) 0.0516(10) Uani d . 1 C
H13 1.3922 0.4072 0.8105 0.062 Uiso calc R 1 H
C14 1.1891(4) 0.2833(3) 0.7260(3) 0.0427(9) Uani d . 1 C
H14 1.1599 0.3344 0.6776 0.051 Uiso calc R 1 H
C15 -0.0929(4) 0.3372(3) 0.1678(3) 0.0331(8) Uani d . 1 C
C16 -0.1959(4) 0.2206(3) 0.1178(3) 0.0434(9) Uani d . 1 C
H16 -0.1705 0.1688 0.0799 0.052 Uiso calc R 1 H
C17 -0.3358(4) 0.1809(4) 0.1238(4) 0.0511(10) Uani d . 1 C
H17 -0.4039 0.1032 0.0887 0.061 Uiso calc R 1 H
C18 -0.3756(4) 0.2547(4) 0.1808(3) 0.0506(10) Uani d . 1 C
H18 -0.4700 0.2281 0.1840 0.061 Uiso calc R 1 H
C19 -0.2726(4) 0.3687(4) 0.2328(3) 0.0459(9) Uani d . 1 C
H19 -0.2977 0.4191 0.2728 0.055 Uiso calc R 1 H
C20 -0.1336(4) 0.4099(3) 0.2271(3) 0.0373(8) Uani d . 1 C
H20 -0.0659 0.4874 0.2634 0.045 Uiso calc R 1 H
C21 -0.0379(4) 0.3177(4) -0.0875(3) 0.0509(10) Uani d . 1 C
H21A -0.1336 0.2655 -0.0882 0.076 Uiso calc R 1 H
H21B -0.0131 0.2818 -0.1430 0.076 Uiso calc R 1 H
H21C -0.0381 0.3962 -0.1045 0.076 Uiso calc R 1 H
C22 0.2801(4) 0.4579(4) 0.0710(4) 0.0606(12) Uani d . 1 C
H22A 0.2707 0.5355 0.0677 0.091 Uiso calc R 1 H
H22B 0.3137 0.4419 0.0121 0.091 Uiso calc R 1 H
H22C 0.3497 0.4595 0.1426 0.091 Uiso calc R 1 H
C23 0.1996(4) 0.1579(3) 0.1520(3) 0.0349(8) Uani d . 1 C
C24 0.2692(4) 0.2253(4) 0.2582(3) 0.0437(9) Uani d . 1 C
H24 0.2563 0.2971 0.2717 0.052 Uiso calc R 1 H
C25 0.3573(4) 0.1888(4) 0.3444(3) 0.0475(10) Uani d . 1 C
H25 0.4025 0.2360 0.4152 0.057 Uiso calc R 1 H
C26 0.3795(4) 0.0836(4) 0.3275(3) 0.0464(10) Uani d . 1 C
H26 0.4400 0.0596 0.3858 0.056 Uiso calc R 1 H
C27 0.3100(4) 0.0145(3) 0.2222(4) 0.0487(10) Uani d . 1 C
H27 0.3233 -0.0573 0.2096 0.058 Uiso calc R 1 H
C28 0.2211(4) 0.0501(3) 0.1352(3) 0.0400(9) Uani d . 1 C
H28 0.1750 0.0021 0.0648 0.048 Uiso calc R 1 H

loop_
_atom_site_aniso_label
_atom_site_aniso_U_11
_atom_site_aniso_U_22
_atom_site_aniso_U_33
_atom_site_aniso_U_12
_atom_site_aniso_U_13
_atom_site_aniso_U_23
Si1 0.0368(6) 0.0381(6) 0.0403(6) 0.0197(5) 0.0146(5) 0.0106(4)
Si2 0.0325(5) 0.0406(6) 0.0384(6) 0.0094(4) 0.0109(4) 0.0007(5)
N1 0.0464(18) 0.0417(18) 0.056(2) 0.0250(15) 0.0274(16) 0.0221(15)
N2 0.0325(16) 0.0324(16) 0.0444(17) 0.0089(13) 0.0137(14) 0.0102(13)
N3 0.0276(15) 0.0378(17) 0.0384(17) 0.0081(13) 0.0051(13) -0.0018(13)
N4 0.0334(16) 0.0454(18) 0.0363(17) 0.0137(14) 0.0022(14) -0.0078(14)
C1 0.0361(19) 0.038(2) 0.0302(18) 0.0167(16) 0.0051(16) 0.0025(15)
C2 0.043(2) 0.044(2) 0.037(2) 0.0215(18) 0.0096(17) 0.0092(17)
C3 0.045(2) 0.058(3) 0.032(2) 0.020(2) 0.0117(18) 0.0041(18)
C4 0.049(2) 0.063(3) 0.041(2) 0.032(2) 0.0122(19) -0.006(2)
C5 0.050(2) 0.045(2) 0.041(2) 0.0258(19) 0.0056(19) -0.0029(18)
C6 0.043(2) 0.037(2) 0.039(2) 0.0171(17) 0.0081(17) 0.0065(16)
C7 0.046(2) 0.059(3) 0.041(2) 0.025(2) 0.0107(18) 0.0100(19)
C8 0.052(2) 0.052(2) 0.053(2) 0.028(2) 0.026(2) 0.013(2)
C9 0.0349(19) 0.0374(19) 0.0359(19) 0.0169(16) 0.0155(16) 0.0051(16)
C10 0.043(2) 0.040(2) 0.039(2) 0.0185(17) 0.0181(18) 0.0087(17)
C11 0.050(2) 0.060(3) 0.038(2) 0.027(2) 0.0155(19) 0.0157(19)
C12 0.036(2) 0.065(3) 0.045(2) 0.015(2) 0.0073(18) 0.005(2)
C13 0.044(2) 0.043(2) 0.055(3) 0.0041(19) 0.015(2) 0.007(2)
C14 0.044(2) 0.038(2) 0.046(2) 0.0152(18) 0.0150(18) 0.0104(17)
C15 0.0341(19) 0.038(2) 0.0267(17) 0.0154(16) 0.0078(15) 0.0109(15)
C16 0.042(2) 0.035(2) 0.051(2) 0.0131(17) 0.0162(18) 0.0039(17)
C17 0.039(2) 0.043(2) 0.061(3) 0.0052(18) 0.016(2) 0.008(2)
C18 0.039(2) 0.062(3) 0.055(3) 0.016(2) 0.024(2) 0.020(2)
C19 0.047(2) 0.056(3) 0.044(2) 0.025(2) 0.0206(19) 0.0132(19)
C20 0.037(2) 0.038(2) 0.0354(19) 0.0131(16) 0.0121(16) 0.0060(16)
C21 0.057(3) 0.050(2) 0.044(2) 0.022(2) 0.013(2) 0.0099(19)
C22 0.046(3) 0.067(3) 0.058(3) 0.005(2) 0.025(2) -0.005(2)
C23 0.0267(18) 0.042(2) 0.0362(19) 0.0120(16) 0.0135(15) 0.0053(16)
C24 0.042(2) 0.050(2) 0.040(2) 0.0218(19) 0.0104(18) -0.0006(18)
C25 0.044(2) 0.060(3) 0.036(2) 0.019(2) 0.0124(18) 0.0025(19)
C26 0.038(2) 0.057(3) 0.045(2) 0.0170(19) 0.0158(18) 0.018(2)
C27 0.050(2) 0.037(2) 0.064(3) 0.0165(19) 0.027(2) 0.017(2)
C28 0.035(2) 0.037(2) 0.041(2) 0.0048(16) 0.0152(17) -0.0012(16)

loop_
_atom_type_symbol
_atom_type_description
_atom_type_scat_dispersion_real
_atom_type_scat_dispersion_imag
_atom_type_scat_source
C C 0.0033 0.0016 'International Tables Vol C Tables 4.2.6.8 and 6.1.1.4'
H H 0.0000 0.0000 'International Tables Vol C Tables 4.2.6.8 and 6.1.1.4'
N N 0.0061 0.0033 'International Tables Vol C Tables 4.2.6.8 and 6.1.1.4'
Si Si 0.0817 0.0704 'International Tables Vol C Tables 4.2.6.8 and 6.1.1.4'

loop_
_geom_angle_atom_site_label_1
_geom_angle_atom_site_label_2
_geom_angle_atom_site_label_3
_geom_angle
_geom_angle_publ_flag
N2 Si1 N1 111.95(15) yes
N2 Si1 C7 105.10(16) yes
N1 Si1 C7 112.86(17) yes
N2 Si1 C8 111.77(16) yes
N1 Si1 C8 103.68(16) yes
C7 Si1 C8 111.70(19) yes
N3 Si2 N4 111.34(15) yes
N3 Si2 C21 111.51(17) yes
N4 Si2 C21 104.88(16) yes
N3 Si2 C22 105.08(17) yes
N4 Si2 C22 111.68(18) yes
C21 Si2 C22 112.5(2) yes
C1 N1 Si1 131.4(2) yes
C1 N1 H1 114.3 ?
Si1 N1 H1 114.3 ?
C9 N2 Si1 128.7(2) yes
C9 N2 H2 115.7 ?
Si1 N2 H2 115.7 ?
C15 N3 Si2 128.9(2) yes
C15 N3 H3 115.5 ?
Si2 N3 H3 115.5 ?
C23 N4 Si2 128.8(2) yes
C23 N4 H4 115.6 ?
Si2 N4 H4 115.6 ?
C6 C1 C2 118.2(3) ?
C6 C1 N1 120.5(3) ?
C2 C1 N1 121.2(3) ?
C3 C2 C1 120.0(3) ?
C3 C2 H2A 120.0 ?
C1 C2 H2A 120.0 ?
C4 C3 C2 121.3(4) ?
C4 C3 H3A 119.4 ?
C2 C3 H3A 119.4 ?
C3 C4 C5 118.7(4) ?
C3 C4 H4A 120.7 ?
C5 C4 H4A 120.7 ?
C6 C5 C4 120.8(4) ?
C6 C5 H5 119.6 ?
C4 C5 H5 119.6 ?
C5 C6 C1 121.0(4) ?
C5 C6 H6 119.5 ?
C1 C6 H6 119.5 ?
Si1 C7 H7A 109.5 ?
Si1 C7 H7B 109.5 ?
H7A C7 H7B 109.5 ?
Si1 C7 H7C 109.5 ?
H7A C7 H7C 109.5 ?
H7B C7 H7C 109.5 ?
Si1 C8 H8A 109.5 ?
Si1 C8 H8B 109.5 ?
H8A C8 H8B 109.5 ?
Si1 C8 H8C 109.5 ?
H8A C8 H8C 109.5 ?
H8B C8 H8C 109.5 ?
C14 C9 C10 117.7(3) ?
C14 C9 N2 120.7(3) ?
C10 C9 N2 121.6(3) ?
C11 C10 C9 120.9(4) ?
C11 C10 H10 119.5 ?
C9 C10 H10 119.5 ?
C10 C11 C12 120.9(4) ?
C10 C11 H11 119.6 ?
C12 C11 H11 119.6 ?
C13 C12 C11 118.7(4) ?
C13 C12 H12 120.7 ?
C11 C12 H12 120.7 ?
C12 C13 C14 120.9(4) ?
C12 C13 H13 119.5 ?
C14 C13 H13 119.5 ?
C13 C14 C9 120.8(3) ?
C13 C14 H14 119.6 ?
C9 C14 H14 119.6 ?
C20 C15 C16 117.7(3) ?
C20 C15 N3 121.6(3) ?
C16 C15 N3 120.7(3) ?
C17 C16 C15 120.7(4) ?
C17 C16 H16 119.7 ?
C15 C16 H16 119.7 ?
C18 C17 C16 120.9(4) ?
C18 C17 H17 119.5 ?
C16 C17 H17 119.5 ?
C17 C18 C19 118.5(4) ?
C17 C18 H18 120.8 ?
C19 C18 H18 120.8 ?
C20 C19 C18 121.4(4) ?
C20 C19 H19 119.3 ?
C18 C19 H19 119.3 ?
C19 C20 C15 120.8(3) ?
C19 C20 H20 119.6 ?
C15 C20 H20 119.6 ?
Si2 C21 H21A 109.5 ?
Si2 C21 H21B 109.5 ?
H21A C21 H21B 109.5 ?
Si2 C21 H21C 109.5 ?
H21A C21 H21C 109.5 ?
H21B C21 H21C 109.5 ?
Si2 C22 H22A 109.5 ?
Si2 C22 H22B 109.5 ?
H22A C22 H22B 109.5 ?
Si2 C22 H22C 109.5 ?
H22A C22 H22C 109.5 ?
H22B C22 H22C 109.5 ?
C24 C23 N4 122.1(3) ?
C24 C23 C28 117.6(3) ?
N4 C23 C28 120.3(3) ?
C25 C24 C23 121.4(4) ?
C25 C24 H24 119.3 ?
C23 C24 H24 119.3 ?
C26 C25 C24 121.0(4) ?
C26 C25 H25 119.5 ?
C24 C25 H25 119.5 ?
C25 C26 C27 118.4(4) ?
C25 C26 H26 120.8 ?
C27 C26 H26 120.8 ?
C26 C27 C28 121.1(4) ?
C26 C27 H27 119.5 ?
C28 C27 H27 119.5 ?
C27 C28 C23 120.5(3) ?
C27 C28 H28 119.7 ?
C23 C28 H28 119.7 ?

loop_
_geom_bond_atom_site_label_1
_geom_bond_atom_site_label_2
_geom_bond_distance
_geom_bond_publ_flag
Si1 N2 1.727(3) yes
Si1 N1 1.741(3) yes
Si1 C7 1.844(4) yes
Si1 C8 1.848(4) yes
Si2 N3 1.722(3) yes
Si2 N4 1.739(3) yes
Si2 C21 1.845(4) yes
Si2 C22 1.850(4) yes
N1 C1 1.393(4) yes
N1 H1 0.8600 ?
N2 C9 1.394(4) yes
N2 H2 0.8600 ?
N3 C15 1.396(4) yes
N3 H3 0.8600 ?
N4 C23 1.394(4) yes
N4 H4 0.8600 ?
C1 C6 1.388(5) ?
C1 C2 1.391(5) ?
C2 C3 1.382(5) ?
C2 H2A 0.9300 ?
C3 C4 1.376(5) ?
C3 H3A 0.9300 ?
C4 C5 1.376(5) ?
C4 H4A 0.9300 ?
C5 C6 1.372(5) ?
C5 H5 0.9300 ?
C6 H6 0.9300 ?
C7 H7A 0.9600 ?
C7 H7B 0.9600 ?
C7 H7C 0.9600 ?
C8 H8A 0.9600 ?
C8 H8B 0.9600 ?
C8 H8C 0.9600 ?
C9 C14 1.389(5) ?
C9 C10 1.389(5) ?
C10 C11 1.377(5) ?
C10 H10 0.9300 ?
C11 C12 1.377(5) ?
C11 H11 0.9300 ?
C12 C13 1.372(5) ?
C12 H12 0.9300 ?
C13 C14 1.381(5) ?
C13 H13 0.9300 ?
C14 H14 0.9300 ?
C15 C20 1.389(5) ?
C15 C16 1.390(5) ?
C16 C17 1.383(5) ?
C16 H16 0.9300 ?
C17 C18 1.372(6) ?
C17 H17 0.9300 ?
C18 C19 1.374(5) ?
C18 H18 0.9300 ?
C19 C20 1.372(5) ?
C19 H19 0.9300 ?
C20 H20 0.9300 ?
C21 H21A 0.9600 ?
C21 H21B 0.9600 ?
C21 H21C 0.9600 ?
C22 H22A 0.9600 ?
C22 H22B 0.9600 ?
C22 H22C 0.9600 ?
C23 C24 1.379(5) ?
C23 C28 1.399(5) ?
C24 C25 1.375(5) ?
C24 H24 0.9300 ?
C25 C26 1.374(5) ?
C25 H25 0.9300 ?
C26 C27 1.378(5) ?
C26 H26 0.9300 ?
C27 C28 1.379(5) ?
C27 H27 0.9300 ?
C28 H28 0.9300 ?

loop_
_geom_torsion_atom_site_label_1
_geom_torsion_atom_site_label_2
_geom_torsion_atom_site_label_3
_geom_torsion_atom_site_label_4
_geom_torsion
_geom_torsion_publ_flag
N2 Si1 N1 C1 -58.9(4) ?
C7 Si1 N1 C1 59.4(4) ?
C8 Si1 N1 C1 -179.6(3) ?
N1 Si1 N2 C9 -77.2(3) ?
C7 Si1 N2 C9 159.9(3) ?
C8 Si1 N2 C9 38.6(3) ?
N4 Si2 N3 C15 -75.4(3) ?
C21 Si2 N3 C15 41.4(3) ?
C22 Si2 N3 C15 163.5(3) ?
N3 Si2 N4 C23 -60.5(3) ?
C21 Si2 N4 C23 178.8(3) ?
C22 Si2 N4 C23 56.6(3) ?
Si1 N1 C1 C6 -168.4(3) ?
Si1 N1 C1 C2 12.2(5) yes
C6 C1 C2 C3 1.2(5) ?
N1 C1 C2 C3 -179.4(3) ?
C1 C2 C3 C4 0.2(6) ?
C2 C3 C4 C5 -0.9(6) ?
C3 C4 C5 C6 0.2(6) ?
C4 C5 C6 C1 1.2(6) ?
C2 C1 C6 C5 -1.9(5) ?
N1 C1 C6 C5 178.7(3) ?
Si1 N2 C9 C14 28.3(5) yes
Si1 N2 C9 C10 -151.2(3) ?
C14 C9 C10 C11 -2.5(5) ?
N2 C9 C10 C11 177.1(3) ?
C9 C10 C11 C12 0.9(6) ?
C10 C11 C12 C13 0.9(6) ?
C11 C12 C13 C14 -1.1(6) ?
C12 C13 C14 C9 -0.4(6) ?
C10 C9 C14 C13 2.2(5) ?
N2 C9 C14 C13 -177.3(3) ?
Si2 N3 C15 C20 -153.1(3) ?
Si2 N3 C15 C16 26.7(5) yes
C20 C15 C16 C17 2.4(5) ?
N3 C15 C16 C17 -177.4(3) ?
C15 C16 C17 C18 -1.1(6) ?
C16 C17 C18 C19 -0.6(6) ?
C17 C18 C19 C20 1.1(6) ?
C18 C19 C20 C15 0.3(6) ?
C16 C15 C20 C19 -2.0(5) ?
N3 C15 C20 C19 177.8(3) ?
Si2 N4 C23 C24 16.3(5) yes
Si2 N4 C23 C28 -163.9(3) ?
N4 C23 C24 C25 -179.7(3) ?
C28 C23 C24 C25 0.4(5) ?
C23 C24 C25 C26 0.2(6) ?
C24 C25 C26 C27 -0.7(6) ?
C25 C26 C27 C28 0.5(6) ?
C26 C27 C28 C23 0.1(5) ?
C24 C23 C28 C27 -0.6(5) ?
N4 C23 C28 C27 179.6(3) ?

loop_
_cod_related_entry_id
_cod_related_entry_database
_cod_related_entry_code
1 ChemSpider 75292
